data_7015792
loop_
_publ_author_name
'Kimani, Martin M.'
'Bayse, Craig A.'
'Brumaghim, Julia L.'

_publ_section_title
;
 Synthesis, characterization, and DFT studies of thione and selone
 Cu(I) complexes with variable coordination geometries.
;
_journal_issue 14
_journal_name_full 'Dalton transactions (Cambridge, England : 2003)'
_journal_page_first 3711
_journal_page_last 3723
_journal_paper_doi 10.1039/c1dt10104h
_journal_volume 40
_journal_year 2011
_chemical_formula_moiety 'C10 H16 Cl Cu N4 Se2'
_chemical_formula_sum 'C10 H16 Cl Cu N4 Se2'
_chemical_formula_weight 449.18
_chemical_properties_physical 'air-sensitive, moisture-sensitive'
_space_group_IT_number 14
_symmetry_cell_setting monoclinic
_symmetry_Int_Tables_number 14
_symmetry_space_group_name_Hall '-P 2ybc'
_symmetry_space_group_name_H-M 'P 1 21/c 1'
_atom_sites_solution_hydrogens geom
_atom_sites_solution_primary direct
_atom_sites_solution_secondary difmap
_audit_creation_method SHELXL-97
_cell_angle_alpha 90.00
_cell_angle_beta 104.64(3)
_cell_angle_gamma 90.00
_cell_formula_units_Z 4
_cell_length_a 15.794(3)
_cell_length_b 7.0226(14)
_cell_length_c 14.263(3)
_cell_measurement_reflns_used 10854
_cell_measurement_temperature 168(5)
_cell_measurement_theta_max 25.05
_cell_measurement_theta_min 2.67
_cell_volume 1530.6(6)
_computing_cell_refinement 'CrystalClear (Rigaku/MSC,2006)'
_computing_data_collection 'CrystalClear (Rigaku/MSC,2006)'
_computing_data_reduction 'CrystalClear (Rigaku/MSC,2006)'
_computing_molecular_graphics 'SHELXTL 6.10 (Sheldrick,2008)'
_computing_publication_material 'SHELXTL 6.10 (Sheldrick,2008)'
_computing_structure_refinement 'SHELXTL 6.10 (Sheldrick,2008)'
_computing_structure_solution 'SHELXTL 6.10 (Sheldrick,2008)'
_diffrn_ambient_temperature 168(5)
_diffrn_detector_area_resol_mean 14.6306
_diffrn_measured_fraction_theta_full 0.999
_diffrn_measured_fraction_theta_max 0.999
_diffrn_measurement_device_type 'Rigaku, AFC8S diffractometer'
_diffrn_measurement_method dtprofit.ref
_diffrn_radiation_monochromator graphite
_diffrn_radiation_probe x-ray
_diffrn_radiation_type MoK\a
_diffrn_radiation_wavelength 0.71073
_diffrn_reflns_av_R_equivalents 0.0863
_diffrn_reflns_av_sigmaI/netI 0.0619
_diffrn_reflns_limit_h_max 18
_diffrn_reflns_limit_h_min -18
_diffrn_reflns_limit_k_max 7
_diffrn_reflns_limit_k_min -8
_diffrn_reflns_limit_l_max 16
_diffrn_reflns_limit_l_min -16
_diffrn_reflns_number 10854
_diffrn_reflns_theta_full 25.05
_diffrn_reflns_theta_max 25.05
_diffrn_reflns_theta_min 2.67
_diffrn_source 'fine-focus sealed tube'
_diffrn_standards_decay_% 0
_diffrn_standards_interval_count 0
_diffrn_standards_interval_time 0
_diffrn_standards_number 0
_exptl_absorpt_coefficient_mu 6.345
_exptl_absorpt_correction_T_max 0.4797
_exptl_absorpt_correction_T_min 0.3476
_exptl_absorpt_correction_type multi-scan
_exptl_absorpt_process_details 'REQAB, CrystalClear'
_exptl_crystal_colour colorless
_exptl_crystal_density_diffrn 1.949
_exptl_crystal_density_method 'not measured'
_exptl_crystal_description Chip
_exptl_crystal_F_000 872
_exptl_crystal_size_max 0.36
_exptl_crystal_size_mid 0.27
_exptl_crystal_size_min 0.22
_refine_diff_density_max 2.050
_refine_diff_density_min -0.949
_refine_diff_density_rms 0.213
_refine_ls_extinction_method none
_refine_ls_goodness_of_fit_ref 1.138
_refine_ls_hydrogen_treatment constr
_refine_ls_matrix_type full
_refine_ls_number_parameters 167
_refine_ls_number_reflns 2713
_refine_ls_number_restraints 0
_refine_ls_restrained_S_all 1.138
_refine_ls_R_factor_all 0.0797
_refine_ls_R_factor_gt 0.0684
_refine_ls_shift/su_max 0.000
_refine_ls_shift/su_mean 0.000
_refine_ls_structure_factor_coef Fsqd
_refine_ls_weighting_details 'calc w=1/[\s^2^(Fo^2^)+(0.0864P)^2^+11.5930P] where P=(Fo^2^+2Fc^2^)/3'
_refine_ls_weighting_scheme calc
_refine_ls_wR_factor_gt 0.1680
_refine_ls_wR_factor_ref 0.1868
_reflns_number_gt 2272
_reflns_number_total 2713
_reflns_threshold_expression >2sigma(I)
_cod_data_source_file c1dt10104h.txt
_cod_data_source_block Cu(dmise)2Cl
_cod_depositor_comments
;
The following automatic conversions were performed:

'_cell_measurement_temperature' value '168.15)' was changed to
'168(5)' - precision was estimated.

'_diffrn_ambient_temperature'
value '168.15)' was changed to '168(5)' - precision was estimated.

Automatic conversion script
Id: cif_fix_values 1569 2011-02-09 13:29:24Z adriana 
;
_cod_original_cell_volume 1530.7(5)
_cod_original_sg_symbol_H-M 'P 21/c'
_cod_database_code 7015792

loop_
_symmetry_equiv_pos_as_xyz
'x, y, z'
'-x, y+1/2, -z+1/2'
'-x, -y, -z'
'x, -y-1/2, z-1/2'

loop_
_atom_site_label
_atom_site_type_symbol
_atom_site_fract_x
_atom_site_fract_y
_atom_site_fract_z
_atom_site_U_iso_or_equiv
_atom_site_adp_type
_atom_site_occupancy
_atom_site_symmetry_multiplicity
_atom_site_calc_flag
_atom_site_refinement_flags
_atom_site_disorder_assembly
_atom_site_disorder_group
Se1 Se 0.86216(5) 0.21544(13) 0.78363(6) 0.0390(3) Uani 1 1 d . . .
Se2 Se 0.63267(5) 0.40018(12) 0.63407(6) 0.0367(3) Uani 1 1 d . . .
Cu1 Cu 0.74637(6) 0.42788(15) 0.77602(7) 0.0345(3) Uani 1 1 d . . .
Cl1 Cl 0.73414(12) 0.6313(3) 0.89265(14) 0.0353(5) Uani 1 1 d . . .
C3 C 0.5213(6) 0.9241(13) 0.6211(6) 0.0365(18) Uani 1 1 d . . .
H3A H 0.5216 1.0561 0.6160 0.044 Uiso 1 1 calc R . .
C1 C 0.5656(5) 0.6193(12) 0.6323(6) 0.0321(16) Uani 1 1 d . . .
N1 N 0.5927(4) 0.8035(9) 0.6289(5) 0.0324(14) Uani 1 1 d . . .
C4 C 0.4527(6) 0.8154(13) 0.6224(6) 0.0379(18) Uani 1 1 d . . .
H4A H 0.3962 0.8581 0.6186 0.045 Uiso 1 1 calc R . .
N2 N 0.4802(4) 0.6257(10) 0.6304(5) 0.0327(14) Uani 1 1 d . . .
C2 C 0.6815(6) 0.8610(13) 0.6321(7) 0.041(2) Uani 1 1 d . . .
H2A H 0.7119 0.7570 0.6115 0.062 Uiso 1 1 calc R . .
H2B H 0.7111 0.8962 0.6972 0.062 Uiso 1 1 calc R . .
H2C H 0.6804 0.9678 0.5898 0.062 Uiso 1 1 calc R . .
C5 C 0.4233(6) 0.4671(14) 0.6318(6) 0.043(2) Uani 1 1 d . . .
H5A H 0.4550 0.3695 0.6734 0.065 Uiso 1 1 calc R . .
H5B H 0.4023 0.4178 0.5673 0.065 Uiso 1 1 calc R . .
H5C H 0.3747 0.5081 0.6557 0.065 Uiso 1 1 calc R . .
N3 N 0.9007(4) 0.2032(9) 0.9930(5) 0.0312(14) Uani 1 1 d . . .
N4 N 1.0140(4) 0.2670(9) 0.9406(5) 0.0321(14) Uani 1 1 d . . .
C7 C 0.8115(5) 0.1509(13) 0.9953(7) 0.0389(19) Uani 1 1 d . . .
H7A H 0.7909 0.0497 0.9500 0.058 Uiso 1 1 calc R . .
H7B H 0.7737 0.2594 0.9782 0.058 Uiso 1 1 calc R . .
H7C H 0.8112 0.1092 1.0594 0.058 Uiso 1 1 calc R . .
C6 C 0.9286(5) 0.2298(11) 0.9115(6) 0.0326(17) Uani 1 1 d . . .
C8 C 1.0719(6) 0.3008(13) 0.8771(7) 0.044(2) Uani 1 1 d . . .
H8A H 1.0499 0.4055 0.8347 0.065 Uiso 1 1 calc R . .
H8B H 1.0742 0.1886 0.8394 0.065 Uiso 1 1 calc R . .
H8C H 1.1295 0.3304 0.9156 0.065 Uiso 1 1 calc R . .
C10 C 1.0418(6) 0.2585(12) 1.0423(6) 0.0357(17) Uani 1 1 d . . .
H10A H 1.0983 0.2773 1.0805 0.043 Uiso 1 1 calc R . .
C9 C 0.9721(5) 0.2187(13) 1.0723(6) 0.0370(19) Uani 1 1 d . . .
H9A H 0.9707 0.2033 1.1366 0.044 Uiso 1 1 calc R . .

loop_
_atom_site_aniso_label
_atom_site_aniso_U_11
_atom_site_aniso_U_22
_atom_site_aniso_U_33
_atom_site_aniso_U_23
_atom_site_aniso_U_13
_atom_site_aniso_U_12
Se1 0.0342(5) 0.0478(6) 0.0335(5) -0.0019(3) 0.0056(4) 0.0110(3)
Se2 0.0361(5) 0.0309(5) 0.0391(5) -0.0028(3) 0.0020(4) 0.0046(3)
Cu1 0.0292(5) 0.0363(6) 0.0368(6) 0.0012(4) 0.0063(4) 0.0026(4)
Cl1 0.0288(9) 0.0364(10) 0.0402(10) -0.0092(8) 0.0080(8) -0.0008(7)
C3 0.039(5) 0.037(4) 0.034(4) 0.005(3) 0.011(3) 0.008(4)
C1 0.026(4) 0.034(4) 0.034(4) -0.001(3) 0.005(3) -0.002(3)
N1 0.033(3) 0.028(3) 0.034(3) 0.004(3) 0.004(3) -0.002(3)
C4 0.037(4) 0.039(5) 0.035(4) -0.001(3) 0.004(3) 0.009(4)
N2 0.030(3) 0.033(4) 0.033(3) 0.001(3) 0.003(3) -0.005(3)
C2 0.038(5) 0.037(5) 0.051(5) 0.001(4) 0.013(4) -0.012(4)
C5 0.033(4) 0.048(5) 0.046(5) 0.000(4) 0.004(4) -0.024(4)
N3 0.025(3) 0.031(3) 0.040(4) 0.005(3) 0.011(3) -0.003(3)
N4 0.034(4) 0.025(3) 0.035(3) -0.002(3) 0.006(3) -0.002(3)
C7 0.029(4) 0.039(4) 0.051(5) -0.011(4) 0.015(4) -0.006(4)
C6 0.034(4) 0.030(4) 0.034(4) -0.004(3) 0.009(3) 0.009(3)
C8 0.040(5) 0.040(5) 0.056(5) 0.011(4) 0.022(4) 0.004(4)
C10 0.032(4) 0.033(4) 0.037(4) 0.001(3) -0.002(3) 0.001(3)
C9 0.035(4) 0.047(5) 0.030(4) 0.009(3) 0.009(3) 0.006(4)

loop_
_atom_type_symbol
_atom_type_description
_atom_type_scat_dispersion_real
_atom_type_scat_dispersion_imag
_atom_type_scat_source
C C 0.0033 0.0016 'International Tables Vol C Tables 4.2.6.8 and 6.1.1.4'
H H 0.0000 0.0000 'International Tables Vol C Tables 4.2.6.8 and 6.1.1.4'
N N 0.0061 0.0033 'International Tables Vol C Tables 4.2.6.8 and 6.1.1.4'
Cl Cl 0.1484 0.1585 'International Tables Vol C Tables 4.2.6.8 and 6.1.1.4'
Cu Cu 0.3201 1.2651 'International Tables Vol C Tables 4.2.6.8 and 6.1.1.4'
Se Se -0.0929 2.2259 'International Tables Vol C Tables 4.2.6.8 and 6.1.1.4'

loop_
_geom_angle_atom_site_label_1
_geom_angle_atom_site_label_2
_geom_angle_atom_site_label_3
_geom_angle
_geom_angle_site_symmetry_1
_geom_angle_site_symmetry_3
_geom_angle_publ_flag
C6 Se1 Cu1 104.5(2) . . ?
C1 Se2 Cu1 104.6(2) . . ?
Cl1 Cu1 Se1 125.84(7) . . ?
Cl1 Cu1 Se2 120.16(7) . . ?
Se1 Cu1 Se2 113.89(5) . . ?
C4 C3 N1 107.2(8) . . ?
C4 C3 H3A 126.4 . . ?
N1 C3 H3A 126.4 . . ?
N2 C1 N1 106.8(7) . . ?
N2 C1 Se2 126.3(6) . . ?
N1 C1 Se2 126.8(6) . . ?
C1 N1 C3 108.9(7) . . ?
C1 N1 C2 124.8(7) . . ?
C3 N1 C2 126.3(7) . . ?
C3 C4 N2 108.1(7) . . ?
C3 C4 H4A 125.9 . . ?
N2 C4 H4A 125.9 . . ?
C1 N2 C4 108.9(7) . . ?
C1 N2 C5 127.1(7) . . ?
C4 N2 C5 123.9(7) . . ?
N1 C2 H2A 109.5 . . ?
N1 C2 H2B 109.5 . . ?
H2A C2 H2B 109.5 . . ?
N1 C2 H2C 109.5 . . ?
H2A C2 H2C 109.5 . . ?
H2B C2 H2C 109.5 . . ?
N2 C5 H5A 109.5 . . ?
N2 C5 H5B 109.5 . . ?
H5A C5 H5B 109.5 . . ?
N2 C5 H5C 109.5 . . ?
H5A C5 H5C 109.5 . . ?
H5B C5 H5C 109.5 . . ?
C6 N3 C9 108.4(6) . . ?
C6 N3 C7 125.2(7) . . ?
C9 N3 C7 126.2(7) . . ?
C6 N4 C10 110.0(7) . . ?
C6 N4 C8 125.6(7) . . ?
C10 N4 C8 124.4(7) . . ?
N3 C7 H7A 109.5 . . ?
N3 C7 H7B 109.5 . . ?
H7A C7 H7B 109.5 . . ?
N3 C7 H7C 109.5 . . ?
H7A C7 H7C 109.5 . . ?
H7B C7 H7C 109.5 . . ?
N4 C6 N3 106.4(7) . . ?
N4 C6 Se1 126.2(6) . . ?
N3 C6 Se1 127.4(6) . . ?
N4 C8 H8A 109.5 . . ?
N4 C8 H8B 109.5 . . ?
H8A C8 H8B 109.5 . . ?
N4 C8 H8C 109.5 . . ?
H8A C8 H8C 109.5 . . ?
H8B C8 H8C 109.5 . . ?
C9 C10 N4 106.0(7) . . ?
C9 C10 H10A 127.0 . . ?
N4 C10 H10A 127.0 . . ?
C10 C9 N3 109.2(7) . . ?
C10 C9 H9A 125.4 . . ?
N3 C9 H9A 125.4 . . ?

loop_
_geom_bond_atom_site_label_1
_geom_bond_atom_site_label_2
_geom_bond_distance
_geom_bond_site_symmetry_2
_geom_bond_publ_flag
Se1 C6 1.862(8) . ?
Se1 Cu1 2.3413(13) . ?
Se2 C1 1.865(8) . ?
Se2 Cu1 2.3505(15) . ?
Cu1 Cl1 2.238(2) . ?
C3 C4 1.329(13) . ?
C3 N1 1.392(11) . ?
C3 H3A 0.9300 . ?
C1 N2 1.343(10) . ?
C1 N1 1.367(10) . ?
N1 C2 1.449(10) . ?
C4 N2 1.397(11) . ?
C4 H4A 0.9300 . ?
N2 C5 1.434(10) . ?
C2 H2A 0.9600 . ?
C2 H2B 0.9600 . ?
C2 H2C 0.9600 . ?
C5 H5A 0.9600 . ?
C5 H5B 0.9600 . ?
C5 H5C 0.9600 . ?
N3 C6 1.356(10) . ?
N3 C9 1.384(11) . ?
N3 C7 1.466(10) . ?
N4 C6 1.333(11) . ?
N4 C10 1.407(10) . ?
N4 C8 1.459(10) . ?
C7 H7A 0.9600 . ?
C7 H7B 0.9600 . ?
C7 H7C 0.9600 . ?
C8 H8A 0.9600 . ?
C8 H8B 0.9600 . ?
C8 H8C 0.9600 . ?
C10 C9 1.308(12) . ?
C10 H10A 0.9300 . ?
C9 H9A 0.9300 . ?
